data_7041232
loop_
_publ_author_name
'Mondal, Monotosh'
'Giri, Sanjib'
'Guha, Pampa M.'
'Ghosh, Ashutosh'

_publ_section_title
;
 Dependence of magnetic coupling on ligands at the axial positions of
 Ni(II) in phenoxido bridged dimers: experimental observations and DFT
 studies.
;
_journal_issue 3
_journal_name_full 'Dalton transactions (Cambridge, England : 2003)'
_journal_page_first 697
_journal_page_last 708
_journal_paper_doi 10.1039/c6dt03855g
_journal_volume 46
_journal_year 2017
_chemical_formula_moiety 'C30 H44 N10 Ni2 O6, 2(ClO4), 2(C2 H3 N)'
_chemical_formula_sum 'C34 H50 Cl2 N12 Ni2 O14'
_chemical_formula_weight 1039.14
_chemical_name_systematic
;
 ?
;
_space_group_crystal_system triclinic
_space_group_IT_number 2
_space_group_name_Hall '-P 1'
_space_group_name_H-M_alt 'P -1'
_symmetry_space_group_name_Hall '-P 1'
_symmetry_space_group_name_H-M 'P -1'
_atom_sites_solution_hydrogens geom
_audit_creation_method SHELXL-2013
_audit_update_record
;
2016-10-27 deposited with the CCDC.
2016-11-22 downloaded from the CCDC.
;
_cell_angle_alpha 98.218(5)
_cell_angle_beta 100.254(5)
_cell_angle_gamma 109.322(5)
_cell_formula_units_Z 1
_cell_length_a 8.560(5)
_cell_length_b 11.494(5)
_cell_length_c 12.839(5)
_cell_measurement_reflns_used 250
_cell_measurement_temperature 293(2)
_cell_measurement_theta_max 24.999
_cell_measurement_theta_min 1.651
_cell_volume 1145.0(9)
_computing_cell_refinement 'Bruker SMART'
_computing_data_collection 'Bruker SMART'
_computing_data_reduction 'Bruker SAINT'
_computing_molecular_graphics 'Ortep-3 for Windows (Farrugia, 1997)'
_computing_publication_material 'WINGX V1.80.03'
_computing_structure_refinement 'SHELXL-2013 (Sheldrick, 2013)'
_computing_structure_solution 'SHELXS-2013 (Sheldrick, 2013)'
_diffrn_ambient_temperature 293(2)
_diffrn_measured_fraction_theta_full 0.951
_diffrn_measured_fraction_theta_max 0.978
_diffrn_measurement_device_type 'CCD area detector'
_diffrn_measurement_method 'phi and omega scans'
_diffrn_radiation_type MoK\a
_diffrn_radiation_wavelength 0.71073
_diffrn_reflns_av_R_equivalents 0.0319
_diffrn_reflns_av_unetI/netI 0.0513
_diffrn_reflns_Laue_measured_fraction_full 0.951
_diffrn_reflns_Laue_measured_fraction_max 0.978
_diffrn_reflns_limit_h_max 10
_diffrn_reflns_limit_h_min -10
_diffrn_reflns_limit_k_max 13
_diffrn_reflns_limit_k_min -13
_diffrn_reflns_limit_l_max 13
_diffrn_reflns_limit_l_min -15
_diffrn_reflns_number 7818
_diffrn_reflns_point_group_measured_fraction_full 0.951
_diffrn_reflns_point_group_measured_fraction_max 0.978
_diffrn_reflns_theta_full 25.242
_diffrn_reflns_theta_max 24.999
_diffrn_reflns_theta_min 1.651
_diffrn_source 'fine-focus sealed tube'
_exptl_absorpt_coefficient_mu 1.014
_exptl_absorpt_correction_T_max 0.980
_exptl_absorpt_correction_T_min 0.964
_exptl_absorpt_correction_type empirical
_exptl_absorpt_process_details SADABS
_exptl_crystal_colour green
_exptl_crystal_density_diffrn 1.507
_exptl_crystal_description Prismatic
_exptl_crystal_F_000 540
_exptl_crystal_preparation ', Magnetic properties'
_exptl_crystal_recrystallization_method 'Re-crystallisation from solvent: Acetonitrile'
_exptl_crystal_size_max 0.04
_exptl_crystal_size_mid 0.03
_exptl_crystal_size_min 0.02
_refine_diff_density_max 0.574
_refine_diff_density_min -0.425
_refine_diff_density_rms 0.076
_refine_ls_extinction_method none
_refine_ls_goodness_of_fit_ref 1.040
_refine_ls_hydrogen_treatment constr
_refine_ls_matrix_type full
_refine_ls_number_parameters 293
_refine_ls_number_reflns 3935
_refine_ls_number_restraints 0
_refine_ls_restrained_S_all 1.040
_refine_ls_R_factor_all 0.0622
_refine_ls_R_factor_gt 0.0484
_refine_ls_shift/su_max 0.000
_refine_ls_shift/su_mean 0.000
_refine_ls_structure_factor_coef Fsqd
_refine_ls_weighting_details 'w=1/[\s^2^(Fo^2^)+(0.0805P)^2^+0.4343P] where P=(Fo^2^+2Fc^2^)/3'
_refine_ls_weighting_scheme calc
_refine_ls_wR_factor_gt 0.1325
_refine_ls_wR_factor_ref 0.1417
_reflns_Friedel_coverage 0.000
_reflns_number_gt 3141
_reflns_number_total 3935
_reflns_threshold_expression 'I > 2\s(I)'
_cod_data_source_file c6dt03855g2.cif
_cod_data_source_block 1
_cod_depositor_comments
;
The following automatic conversions were performed:

'_exptl_absorpt_correction_type' value 'EMPIRICAL' changed to
'empirical' according to
/usr/data/users/saulius/crontab/automatic-downloads/rss-feeds/RSC/lib/dictionaries/cif_core.dic
dictionary named 'cif_core.dic' version 2.4.2 from 2011-04-26.

Automatic conversion script
Id: cif_fix_values 4268 2015-11-12 08:31:59Z antanas 

 Adding full bibliography for 7041232--7041234.cif.
;
_cod_database_code 7041232
_shelx_space_group_comment
;
The symmetry employed for this shelxl refinement is uniquely defined
by the following loop, which should always be used as a source of
symmetry information in preference to the above space-group names.
They are only intended as comments.
;
_shelxl_version_number 2013-3

loop_
_space_group_symop_operation_xyz
'x, y, z'
'-x, -y, -z'

loop_
_atom_site_label
_atom_site_type_symbol
_atom_site_fract_x
_atom_site_fract_y
_atom_site_fract_z
_atom_site_U_iso_or_equiv
_atom_site_adp_type
_atom_site_occupancy
_atom_site_site_symmetry_order
_atom_site_calc_flag
_atom_site_refinement_flags_posn
_atom_site_refinement_flags_adp
Ni1 Ni 0.50531(5) 0.48303(4) 0.87323(3) 0.03130(18) Uani 1 1 d . .
Cl1 Cl 0.12476(16) 0.29997(13) 0.47663(9) 0.0628(3) Uani 1 1 d . .
O10 O 0.4150(3) 0.5744(2) 0.98643(18) 0.0311(5) Uani 1 1 d . .
N22 N 0.7336(4) 0.6405(3) 0.9115(2) 0.0384(7) Uani 1 1 d . .
H22 H 0.7233 0.7005 0.9698 0.046 Uiso 1 1 calc R U
N18 N 0.3781(4) 0.5383(3) 0.7472(2) 0.0368(7) Uani 1 1 d . .
H18 H 0.3264 0.4622 0.6889 0.044 Uiso 1 1 calc R U
O14B O 0.2227(5) 1.0548(3) 1.0012(3) 0.0728(10) Uani 1 1 d . .
N1 N 0.2774(4) 0.3132(3) 0.8311(3) 0.0409(8) Uani 1 1 d . .
C11 C 0.3684(4) 0.6719(3) 0.9735(3) 0.0315(8) Uani 1 1 d . .
C16 C 0.2829(4) 0.6754(3) 0.8694(3) 0.0329(8) Uani 1 1 d . .
N14A N 0.2251(4) 0.9818(3) 0.9237(3) 0.0518(9) Uani 1 1 d . .
O14A O 0.1919(6) 0.9952(3) 0.8304(3) 0.0819(12) Uani 1 1 d . .
C12 C 0.4004(5) 0.7724(3) 1.0598(3) 0.0351(8) Uani 1 1 d . .
H12 H 0.4554 0.7712 1.1287 0.042 Uiso 1 1 calc R U
C14 C 0.2743(5) 0.8761(4) 0.9417(3) 0.0369(9) Uani 1 1 d . .
C13 C 0.3522(5) 0.8735(4) 1.0453(3) 0.0399(9) Uani 1 1 d . .
H13 H 0.3717 0.9386 1.1038 0.048 Uiso 1 1 calc R U
C20 C 0.6239(5) 0.7453(4) 0.7728(4) 0.0500(11) Uani 1 1 d . .
H20A H 0.5808 0.7804 0.8296 0.060 Uiso 1 1 calc R U
H20B H 0.6667 0.8108 0.7338 0.060 Uiso 1 1 calc R U
C15 C 0.2409(4) 0.7789(4) 0.8549(3) 0.0367(9) Uani 1 1 d . .
H15 H 0.1896 0.7830 0.7860 0.044 Uiso 1 1 calc R U
C17 C 0.2316(5) 0.5648(4) 0.7753(3) 0.0392(9) Uani 1 1 d . .
H17A H 0.1563 0.4904 0.7929 0.047 Uiso 1 1 calc R U
H17B H 0.1682 0.5817 0.7125 0.047 Uiso 1 1 calc R U
C19 C 0.4795(6) 0.6373(4) 0.6963(3) 0.0485(11) Uani 1 1 d . .
H19A H 0.4028 0.6708 0.6567 0.058 Uiso 1 1 calc R U
H19B H 0.5252 0.5973 0.6439 0.058 Uiso 1 1 calc R U
C2 C 0.1459(6) 0.2361(4) 0.8015(3) 0.0460(10) Uani 1 1 d . .
O1B O 0.0757(7) 0.2824(6) 0.5706(4) 0.132(2) Uani 1 1 d . .
C23 C 0.8844(5) 0.6121(5) 0.9570(4) 0.0530(11) Uani 1 1 d . .
H23A H 0.9074 0.5596 0.9013 0.080 Uiso 1 1 calc R U
H23B H 0.8626 0.5688 1.0146 0.080 Uiso 1 1 calc R U
H23C H 0.9812 0.6895 0.9849 0.080 Uiso 1 1 calc R U
C21 C 0.7704(5) 0.7105(4) 0.8246(3) 0.0463(10) Uani 1 1 d . .
H21A H 0.7974 0.6591 0.7691 0.056 Uiso 1 1 calc R U
H21B H 0.8700 0.7871 0.8550 0.056 Uiso 1 1 calc R U
O1C O 0.2949(7) 0.3801(7) 0.5069(5) 0.177(3) Uani 1 1 d . .
O1A O 0.1150(8) 0.1897(5) 0.4100(5) 0.152(2) Uani 1 1 d . .
C7 C 0.4289(9) 0.0171(6) 0.6287(5) 0.0846(17) Uani 1 1 d . .
N8 N 0.5543(10) 0.0140(8) 0.6631(6) 0.140(3) Uani 1 1 d . .
O1D O 0.0272(14) 0.3445(10) 0.4162(6) 0.252(5) Uani 1 1 d . .
C6 C 0.2678(9) 0.0228(8) 0.5838(6) 0.117(3) Uani 1 1 d . .
H6A H 0.2020 0.0167 0.6374 0.175 Uiso 1 1 calc R U
H6B H 0.2081 -0.0460 0.5222 0.175 Uiso 1 1 calc R U
H6C H 0.2847 0.1014 0.5616 0.175 Uiso 1 1 calc R U
C3 C -0.0259(6) 0.1426(5) 0.7640(5) 0.0752(16) Uani 1 1 d . .
H3A H -0.0574 0.1030 0.8220 0.113 Uiso 1 1 calc R U
H3B H -0.0304 0.0800 0.7043 0.113 Uiso 1 1 calc R U
H3C H -0.1037 0.1831 0.7409 0.113 Uiso 1 1 calc R U
N2 N 0.6024(5) 0.3955(3) 0.7587(3) 0.0458(8) Uani 1 1 d . .
C4 C 0.6413(6) 0.3651(4) 0.6839(3) 0.0485(10) Uani 1 1 d . .
C5 C 0.6936(9) 0.3288(6) 0.5855(4) 0.093(2) Uani 1 1 d . .
H5A H 0.5966 0.2978 0.5245 0.139 Uiso 1 1 calc R U
H5B H 0.7393 0.2639 0.5936 0.139 Uiso 1 1 calc R U
H5C H 0.7792 0.4011 0.5737 0.139 Uiso 1 1 calc R U

loop_
_atom_site_aniso_label
_atom_site_aniso_U_11
_atom_site_aniso_U_22
_atom_site_aniso_U_33
_atom_site_aniso_U_23
_atom_site_aniso_U_13
_atom_site_aniso_U_12
Ni1 0.0322(3) 0.0391(3) 0.0237(3) 0.0092(2) 0.00752(19) 0.0130(2)
Cl1 0.0685(8) 0.0712(8) 0.0398(6) 0.0101(6) 0.0096(5) 0.0167(6)
O10 0.0334(13) 0.0384(14) 0.0234(13) 0.0092(11) 0.0077(10) 0.0141(11)
N22 0.0346(17) 0.0481(19) 0.0303(17) 0.0091(15) 0.0132(13) 0.0092(15)
N18 0.0466(18) 0.0420(18) 0.0224(16) 0.0051(13) 0.0042(13) 0.0195(15)
O14B 0.085(3) 0.055(2) 0.082(3) -0.0004(19) 0.010(2) 0.041(2)
N1 0.044(2) 0.0422(19) 0.0336(18) 0.0089(15) 0.0049(15) 0.0147(17)
C11 0.0243(17) 0.039(2) 0.032(2) 0.0123(16) 0.0072(14) 0.0101(15)
C16 0.0277(18) 0.041(2) 0.0304(19) 0.0106(16) 0.0070(15) 0.0115(16)
N14A 0.0406(19) 0.040(2) 0.068(3) 0.011(2) 0.0027(18) 0.0117(16)
O14A 0.121(3) 0.059(2) 0.068(2) 0.0222(19) -0.006(2) 0.048(2)
C12 0.036(2) 0.039(2) 0.0267(19) 0.0062(16) 0.0054(15) 0.0107(17)
C14 0.0280(18) 0.034(2) 0.045(2) 0.0111(18) 0.0055(16) 0.0076(16)
C13 0.037(2) 0.038(2) 0.039(2) 0.0056(18) 0.0068(17) 0.0097(17)
C20 0.054(3) 0.049(3) 0.054(3) 0.025(2) 0.023(2) 0.018(2)
C15 0.0305(19) 0.045(2) 0.035(2) 0.0157(18) 0.0046(16) 0.0135(17)
C17 0.037(2) 0.045(2) 0.031(2) 0.0064(17) -0.0021(16) 0.0160(18)
C19 0.063(3) 0.061(3) 0.031(2) 0.023(2) 0.019(2) 0.027(2)
C2 0.043(3) 0.050(3) 0.045(2) 0.014(2) 0.0040(19) 0.019(2)
O1B 0.142(5) 0.184(5) 0.073(3) 0.033(3) 0.060(3) 0.042(4)
C23 0.032(2) 0.072(3) 0.055(3) 0.022(2) 0.0125(19) 0.013(2)
C21 0.041(2) 0.053(3) 0.046(2) 0.018(2) 0.0201(19) 0.010(2)
O1C 0.089(4) 0.209(7) 0.142(5) -0.053(5) 0.040(4) -0.029(4)
O1A 0.182(6) 0.099(4) 0.137(5) -0.035(4) 0.066(4) 0.015(4)
C7 0.088(5) 0.088(4) 0.070(4) 0.013(3) 0.012(3) 0.027(4)
N8 0.106(5) 0.197(8) 0.125(6) 0.051(5) 0.014(4) 0.065(6)
O1D 0.342(12) 0.349(12) 0.158(6) 0.107(7) 0.007(7) 0.253(11)
C6 0.084(5) 0.150(7) 0.107(6) 0.018(5) 0.012(4) 0.040(5)
C3 0.048(3) 0.067(3) 0.093(4) 0.021(3) -0.004(3) 0.007(2)
N2 0.057(2) 0.056(2) 0.0318(19) 0.0149(16) 0.0162(16) 0.0254(18)
C4 0.063(3) 0.058(3) 0.036(2) 0.018(2) 0.017(2) 0.030(2)
C5 0.146(6) 0.103(5) 0.059(4) 0.022(3) 0.056(4) 0.068(5)

loop_
_atom_type_symbol
_atom_type_description
_atom_type_scat_dispersion_real
_atom_type_scat_dispersion_imag
_atom_type_scat_source
C C 0.0033 0.0016 'International Tables Vol C Tables 4.2.6.8 and 6.1.1.4'
H H 0.0000 0.0000 'International Tables Vol C Tables 4.2.6.8 and 6.1.1.4'
N N 0.0061 0.0033 'International Tables Vol C Tables 4.2.6.8 and 6.1.1.4'
O O 0.0106 0.0060 'International Tables Vol C Tables 4.2.6.8 and 6.1.1.4'
Cl Cl 0.1484 0.1585 'International Tables Vol C Tables 4.2.6.8 and 6.1.1.4'
Ni Ni 0.3393 1.1124 'International Tables Vol C Tables 4.2.6.8 and 6.1.1.4'

loop_
_geom_angle_atom_site_label_1
_geom_angle_atom_site_label_2
_geom_angle_atom_site_label_3
_geom_angle
_geom_angle_site_symmetry_1
_geom_angle_site_symmetry_3
O10 Ni1 N18 91.74(11) . .
O10 Ni1 O10 77.61(10) . 2_667
N18 Ni1 O10 167.04(11) . 2_667
O10 Ni1 N22 89.99(12) . .
N18 Ni1 N22 96.57(13) . .
O10 Ni1 N22 90.85(11) 2_667 .
O10 Ni1 N2 178.33(12) . .
N18 Ni1 N2 88.01(13) . .
O10 Ni1 N2 102.85(11) 2_667 .
N22 Ni1 N2 88.39(14) . .
O10 Ni1 N1 92.96(12) . .
N18 Ni1 N1 84.97(13) . .
O10 Ni1 N1 88.20(11) 2_667 .
N22 Ni1 N1 176.63(12) . .
N2 Ni1 N1 88.67(14) . .
O1D Cl1 O1B 111.7(5) . .
O1D Cl1 O1C 112.7(6) . .
O1B Cl1 O1C 106.4(4) . .
O1D Cl1 O1A 104.8(5) . .
O1B Cl1 O1A 114.0(4) . .
O1C Cl1 O1A 107.3(4) . .
C11 O10 Ni1 123.9(2) . .
C11 O10 Ni1 130.7(2) . 2_667
Ni1 O10 Ni1 102.39(10) . 2_667
C23 N22 C21 109.0(3) . .
C23 N22 Ni1 113.1(3) . .
C21 N22 Ni1 116.9(2) . .
C17 N18 C19 111.9(3) . .
C17 N18 Ni1 110.9(2) . .
C19 N18 Ni1 119.0(3) . .
C2 N1 Ni1 168.9(3) . .
O10 C11 C12 122.1(3) . .
O10 C11 C16 119.7(3) . .
C12 C11 C16 118.2(3) . .
C15 C16 C11 119.8(3) . .
C15 C16 C17 119.6(3) . .
C11 C16 C17 120.6(3) . .
O14B N14A O14A 123.0(4) . .
O14B N14A C14 119.0(4) . .
O14A N14A C14 118.0(4) . .
C13 C12 C11 121.7(3) . .
C15 C14 C13 121.2(3) . .
C15 C14 N14A 118.8(3) . .
C13 C14 N14A 120.0(4) . .
C12 C13 C14 118.7(4) . .
C19 C20 C21 114.2(4) . .
C14 C15 C16 120.4(3) . .
N18 C17 C16 113.3(3) . .
N18 C19 C20 115.7(3) . .
N1 C2 C3 177.0(5) . .
N22 C21 C20 113.4(3) . .
N8 C7 C6 179.2(10) . .
C4 N2 Ni1 164.3(3) . .
N2 C4 C5 178.4(5) . .

loop_
_geom_bond_atom_site_label_1
_geom_bond_atom_site_label_2
_geom_bond_distance
_geom_bond_site_symmetry_2
Ni1 O10 2.077(2) .
Ni1 N18 2.081(3) .
Ni1 O10 2.086(2) 2_667
Ni1 N22 2.098(3) .
Ni1 N2 2.104(3) .
Ni1 N1 2.170(4) .
Cl1 O1D 1.314(6) .
Cl1 O1B 1.366(4) .
Cl1 O1C 1.389(5) .
Cl1 O1A 1.392(5) .
O10 C11 1.330(4) .
O10 Ni1 2.085(2) 2_667
N22 C23 1.476(5) .
N22 C21 1.484(5) .
N18 C17 1.476(5) .
N18 C19 1.496(5) .
O14B N14A 1.215(5) .
N1 C2 1.135(5) .
C11 C12 1.398(5) .
C11 C16 1.417(5) .
C16 C15 1.380(5) .
C16 C17 1.507(5) .
N14A O14A 1.224(5) .
N14A C14 1.446(5) .
C12 C13 1.380(5) .
C14 C15 1.375(5) .
C14 C13 1.387(5) .
C20 C19 1.496(6) .
C20 C21 1.512(6) .
C2 C3 1.450(6) .
C7 N8 1.100(8) .
C7 C6 1.423(9) .
N2 C4 1.119(5) .
C4 C5 1.465(6) .
